data_7004216
loop_
_publ_author_name
'Tong, Lok H.'
'Wong, Yee-Lok'
'Pascu, Sofia I.'
'Dilworth, Jonathan R.'

_publ_section_title
;
 Synthesis, structures and catalytic properties of iron(iii) complexes
 with asymmetric N-capped tripodal NO3 ligands and a pentadentate N2O3
 ligand
;
_journal_issue 35
_journal_name_full 'Dalton Transactions'
_journal_page_first 4784
_journal_page_last 4791
_journal_paper_doi 10.1039/b804414g
_journal_year 2008
_chemical_formula_moiety 'C41 H56 Fe1 N3 O3'
_chemical_formula_sum 'C41 H56 Fe N3 O3'
_chemical_formula_weight 694.76
_space_group_IT_number 14
_symmetry_cell_setting monoclinic
_symmetry_space_group_name_Hall '-P 2yn'
_symmetry_space_group_name_H-M 'P 1 21/n 1'
_atom_sites_solution_hydrogens geom
_atom_sites_solution_primary direct
_audit_creation_date 07-11-09
_audit_creation_method CRYSTALS_ver_12.80
_cell_angle_alpha 90
_cell_angle_beta 103.5726(4)
_cell_angle_gamma 90
_cell_formula_units_Z 4
_cell_length_a 10.14690(10)
_cell_length_b 32.0173(3)
_cell_length_c 12.68600(10)
_cell_measurement_reflns_used 33694
_cell_measurement_temperature 150
_cell_measurement_theta_max 28
_cell_measurement_theta_min 5
_cell_volume 4006.28(6)
_computing_cell_refinement 'DENZO/SCALEPACK (Otwinowski & Minor, 1997)'
_computing_data_collection 'Nonius (1997-2001). COLLECT.'
_computing_data_reduction 'DENZO/SCALEPACK (Otwinowski & Minor, 1997)'
_computing_molecular_graphics 'CAMERON (Watkin et al., 1996)'
_computing_publication_material 'CRYSTALS (Betteridge et al., 2003)'
_computing_structure_refinement 'CRYSTALS (Betteridge et al., 2003)'
_computing_structure_solution 'SIR92 (Altomare et al., 1994)'
_diffrn_ambient_temperature 150
_diffrn_measured_fraction_theta_full 0.990
_diffrn_measured_fraction_theta_max 0.986
_diffrn_measurement_device_type 'Nonius Kappa CCD'
_diffrn_measurement_method \w
_diffrn_radiation_monochromator graphite
_diffrn_radiation_type 'Mo K\a'
_diffrn_radiation_wavelength 0.71073
_diffrn_reflns_av_R_equivalents 0.039
_diffrn_reflns_limit_h_max 0
_diffrn_reflns_limit_h_min 0
_diffrn_reflns_limit_k_max 0
_diffrn_reflns_limit_k_min 0
_diffrn_reflns_limit_l_max 0
_diffrn_reflns_limit_l_min 0
_diffrn_reflns_number 33694
_diffrn_reflns_theta_full 25.000
_diffrn_reflns_theta_max 27.515
_diffrn_reflns_theta_min 5.121
_diffrn_standards_number 0
_exptl_absorpt_coefficient_mu 0.415
_exptl_absorpt_correction_T_max 0.97
_exptl_absorpt_correction_T_min 0.95
_exptl_absorpt_correction_type multi-scan
_exptl_absorpt_process_details 'DENZO/SCALEPACK (Otwinowski & Minor, 1997)'
_exptl_crystal_colour brown
_exptl_crystal_density_diffrn 1.152
_exptl_crystal_description prism
_exptl_crystal_F_000 1492
_exptl_crystal_size_max 0.34
_exptl_crystal_size_mid 0.12
_exptl_crystal_size_min 0.08
_refine_diff_density_max 0.36
_refine_diff_density_min -0.36
_refine_ls_extinction_method None
_refine_ls_goodness_of_fit_ref 1.0592
_refine_ls_hydrogen_treatment noref
_refine_ls_matrix_type full
_refine_ls_number_parameters 470
_refine_ls_number_reflns 5947
_refine_ls_number_restraints 24
_refine_ls_R_factor_all 0.0809
_refine_ls_R_factor_gt 0.0437
_refine_ls_shift/su_max 0.026203
_refine_ls_structure_factor_coef F
_refine_ls_weighting_details
;
Method, part 1, Chebychev polynomial, (Watkin, 1994, Prince, 1982)
[weight] = 1.0/[A~0~*T~0~(x)+A~1~*T~1~(x) ... +A~n-1~]*T~n-1~(x)]
where A~i~ are the Chebychev coefficients listed below and x= Fcalc/Fmax
Method = Robust Weighting (Prince, 1982)
W = [weight] * [1-(deltaF/6*sigmaF)^2^]^2^
A~i~ are:
3.31 0.462 2.30 0.461
;
_refine_ls_weighting_scheme calc
_refine_ls_wR_factor_all 0.0604
_refine_ls_wR_factor_gt 0.0505
_refine_ls_wR_factor_ref 0.0505
_reflns_limit_h_max 12
_reflns_limit_h_min -13
_reflns_limit_k_max 41
_reflns_limit_k_min 0
_reflns_limit_l_max 16
_reflns_limit_l_min 0
_reflns_number_gt 5947
_reflns_number_total 9281
_reflns_threshold_expression I>3.00u(I)
_oxford_diffrn_Wilson_B_factor 0.00
_oxford_diffrn_Wilson_scale 0.00
_oxford_refine_ls_scale 1.1772(18)
_cod_data_source_file b804414g.txt
_cod_data_source_block 1
_cod_depositor_comments
;
The following automatic conversions were performed:
'_symmetry_cell_setting' value 'Monoclinic' changed to 'monoclinic'
according to '/home/saulius/struct/CIF-dictionaries/cif_core.dic'
dictionary named 'cif_core.dic' version 2.4.1 from 2010-06-29.

Automatic conversion script
Id: cif_fix_enum 1527 2010-12-29 10:47:43Z saulius 
;
_cod_original_sg_symbol_H-M 'P 1 21/n 1 '
_cod_original_formula_sum 'C41 H56 Fe1 N3 O3'
_cod_database_code 7004216

loop_
_symmetry_equiv_pos_as_xyz
x,y,z
-x,-y,-z
-x+1/2,y+1/2,-z+1/2
x+1/2,-y+1/2,z+1/2

loop_
_atom_site_label
_atom_site_type_symbol
_atom_site_fract_x
_atom_site_fract_y
_atom_site_fract_z
_atom_site_U_iso_or_equiv
_atom_site_occupancy
_atom_site_adp_type
_atom_site_refinement_flags_posn
_atom_site_refinement_flags_adp
_atom_site_refinement_flags_occupancy
_atom_site_disorder_assembly
_atom_site_disorder_group
_atom_site_attached_hydrogens
Fe1 Fe 0.27906(3) 0.333984(9) 0.57319(2) 0.0311 1.0000 Uani . . . . . .
O1 O 0.24522(16) 0.27510(5) 0.55296(16) 0.0485 1.0000 Uani . . . . . .
O2 O 0.25672(15) 0.36854(5) 0.68778(12) 0.0347 1.0000 Uani . . . . . .
O3 O 0.30731(14) 0.36531(5) 0.45698(12) 0.0341 1.0000 Uani . . . . . .
N1 N 0.05754(16) 0.33502(5) 0.50258(13) 0.0277 1.0000 Uani . . . . . .
N2 N 0.48019(18) 0.31816(6) 0.64544(16) 0.0388 1.0000 Uani . . . . . .
N3 N 0.6594(2) 0.27960(7) 0.70933(18) 0.0490 1.0000 Uani . . . . . .
C1 C 0.1219(2) 0.26289(7) 0.4982(2) 0.0405 1.0000 Uani . . . . . .
C2 C 0.0885(3) 0.22108(8) 0.4728(3) 0.0534 1.0000 Uani . . . . . .
C3 C -0.0401(3) 0.21038(8) 0.4154(2) 0.0525 1.0000 Uani . . . . . .
C4 C -0.1398(2) 0.24006(8) 0.3802(2) 0.0455 1.0000 Uani . . . . . .
C5 C -0.1071(2) 0.28159(7) 0.40601(19) 0.0382 1.0000 Uani . . . . . .
C6 C 0.0208(2) 0.29276(6) 0.46440(17) 0.0313 1.0000 Uani . . . . . .
C7 C -0.2803(3) 0.22833(10) 0.3163(3) 0.0630 1.0000 Uani . . . . . .
C8 C 0.1591(2) 0.39718(7) 0.68795(16) 0.0311 1.0000 Uani . . . . . .
C9 C 0.1909(2) 0.43741(7) 0.73496(17) 0.0357 1.0000 Uani . . . . . .
C10 C 0.0835(3) 0.46546(7) 0.72549(19) 0.0398 1.0000 Uani . . . . . .
C11 C -0.0513(2) 0.45645(7) 0.67398(19) 0.0395 1.0000 Uani . . . . . .
C12 C -0.0785(2) 0.41655(7) 0.63387(18) 0.0334 1.0000 Uani . . . . . .
C13 C 0.0243(2) 0.38713(6) 0.64104(16) 0.0297 1.0000 Uani . . . . . .
C14 C -0.0093(2) 0.34438(6) 0.59380(16) 0.0288 1.0000 Uani . . . . . .
C15 C 0.3370(3) 0.45025(8) 0.7879(2) 0.0458 1.0000 Uani . . . . . .
C16 C 0.4045(3) 0.41864(10) 0.8748(2) 0.0605 1.0000 Uani . . . . . .
C17 C 0.4165(3) 0.45286(10) 0.6994(3) 0.0574 1.0000 Uani . . . . . .
C18 C 0.3441(3) 0.49324(10) 0.8420(3) 0.0701 1.0000 Uani . . . . . .
C19 C -0.1610(3) 0.49053(8) 0.6613(2) 0.0520 1.0000 Uani . . . . . .
C20 C -0.2956(3) 0.47673(9) 0.5883(3) 0.0574 1.0000 Uani . . . . . .
C21 C -0.1171(4) 0.52875(10) 0.6046(4) 0.0870 1.0000 Uani . . . . . .
C22 C -0.1846(4) 0.50163(15) 0.7714(3) 0.0933 1.0000 Uani . . . . . .
C23 C 0.2382(2) 0.36541(7) 0.35202(17) 0.0312 1.0000 Uani . . . . . .
C24 C 0.3060(2) 0.36906(8) 0.26745(19) 0.0390 1.0000 Uani . . . . . .
C25 C 0.2270(2) 0.37059(10) 0.16249(19) 0.0495 1.0000 Uani D . . . . .
C26 C 0.0857(2) 0.36882(10) 0.13601(18) 0.0533 1.0000 Uani D . . . . .
C27 C 0.0223(2) 0.36517(9) 0.22123(19) 0.0425 1.0000 Uani D . . . . .
C28 C 0.0960(2) 0.36411(7) 0.32823(17) 0.0312 1.0000 Uani . . . . . .
C29 C 0.0223(2) 0.36765(6) 0.41744(17) 0.0297 1.0000 Uani . . . . . .
C30 C 0.4621(2) 0.37200(9) 0.2921(2) 0.0462 1.0000 Uani . . . . . .
C31 C 0.5100(2) 0.41082(9) 0.3606(2) 0.0505 1.0000 Uani . . . . . .
C32 C 0.5254(3) 0.33296(10) 0.3525(3) 0.0650 1.0000 Uani . . . . . .
C33 C 0.5134(3) 0.37614(14) 0.1879(3) 0.0758 1.0000 Uani . . . . . .
C34 C 0.0031(7) 0.3611(2) 0.0178(5) 0.0544 0.472(8) Uani D . P 1 1 .
C35 C -0.0265(9) 0.3147(2) -0.0067(5) 0.0825 0.472(8) Uani D . P 1 1 .
C36 C 0.0835(9) 0.3793(4) -0.0579(6) 0.1016 0.472(8) Uani D . P 1 1 .
C37 C -0.1312(11) 0.3844(4) -0.0009(11) 0.0779 0.472(8) Uani D . P 1 1 .
C134 C 0.0051(6) 0.3806(2) 0.0177(5) 0.0593 0.528(8) Uani D . P 1 2 .
C135 C 0.0492(8) 0.3494(3) -0.0581(5) 0.0977 0.528(8) Uani D . P 1 2 .
C136 C 0.0326(7) 0.4246(3) -0.0201(5) 0.0832 0.528(8) Uani D . P 1 2 .
C137 C -0.1462(8) 0.3761(4) 0.0094(8) 0.0803 0.528(8) Uani D . P 1 2 .
C38 C 0.5915(2) 0.34379(8) 0.6778(2) 0.0481 1.0000 Uani . . . . . .
C39 C 0.7024(2) 0.32017(9) 0.7169(2) 0.0488 1.0000 Uani . . . . . .
C40 C 0.5257(2) 0.27977(8) 0.6662(2) 0.0482 1.0000 Uani . . . . . .
C41 C 0.7424(3) 0.24224(12) 0.7444(3) 0.0781 1.0000 Uani . . . . . .
H21 H 0.1583 0.1988 0.4964 0.0634 1.0000 Uiso . . . . . .
H31 H -0.0618 0.1803 0.3987 0.0626 1.0000 Uiso . . . . . .
H51 H -0.1772 0.3037 0.3819 0.0453 1.0000 Uiso . . . . . .
H71 H -0.2856 0.1974 0.3053 0.0727 1.0000 Uiso . . . . . .
H72 H -0.3488 0.2372 0.3571 0.0727 1.0000 Uiso . . . . . .
H73 H -0.2995 0.2426 0.2442 0.0727 1.0000 Uiso . . . . . .
H101 H 0.1042 0.4939 0.7576 0.0496 1.0000 Uiso . . . . . .
H121 H -0.1741 0.4086 0.5989 0.0420 1.0000 Uiso . . . . . .
H141 H -0.1098 0.3423 0.5657 0.0346 1.0000 Uiso . . . . . .
H142 H 0.0214 0.3232 0.6524 0.0346 1.0000 Uiso . . . . . .
H161 H 0.4994 0.4278 0.9080 0.0687 1.0000 Uiso . . . . . .
H162 H 0.3520 0.4170 0.9323 0.0687 1.0000 Uiso . . . . . .
H163 H 0.4060 0.3905 0.8408 0.0687 1.0000 Uiso . . . . . .
H171 H 0.5122 0.4612 0.7325 0.0693 1.0000 Uiso . . . . . .
H172 H 0.3736 0.4741 0.6441 0.0693 1.0000 Uiso . . . . . .
H173 H 0.4157 0.4250 0.6637 0.0693 1.0000 Uiso . . . . . .
H181 H 0.4409 0.5004 0.8754 0.0816 1.0000 Uiso . . . . . .
H182 H 0.2916 0.4927 0.8995 0.0816 1.0000 Uiso . . . . . .
H183 H 0.3046 0.5147 0.7863 0.0816 1.0000 Uiso . . . . . .
H201 H -0.3634 0.4998 0.5825 0.0699 1.0000 Uiso . . . . . .
H202 H -0.3293 0.4514 0.6200 0.0699 1.0000 Uiso . . . . . .
H203 H -0.2823 0.4699 0.5145 0.0699 1.0000 Uiso . . . . . .
H211 H -0.1883 0.5509 0.5962 0.1057 1.0000 Uiso . . . . . .
H212 H -0.0294 0.5398 0.6491 0.1057 1.0000 Uiso . . . . . .
H213 H -0.1052 0.5204 0.5314 0.1057 1.0000 Uiso . . . . . .
H221 H -0.2558 0.5238 0.7629 0.1111 1.0000 Uiso . . . . . .
H222 H -0.0983 0.5122 0.8192 0.1111 1.0000 Uiso . . . . . .
H223 H -0.2152 0.4762 0.8049 0.1111 1.0000 Uiso . . . . . .
H251 H 0.2742 0.3731 0.1019 0.0605 1.0000 Uiso . . . . . .
H271 H -0.0789 0.3633 0.2052 0.0507 1.0000 Uiso . . . . . .
H291 H 0.0438 0.3955 0.4528 0.0357 1.0000 Uiso . . . . . .
H292 H -0.0772 0.3658 0.3843 0.0357 1.0000 Uiso . . . . . .
H311 H 0.6112 0.4126 0.3763 0.0606 1.0000 Uiso . . . . . .
H312 H 0.4697 0.4363 0.3200 0.0606 1.0000 Uiso . . . . . .
H313 H 0.4805 0.4090 0.4303 0.0606 1.0000 Uiso . . . . . .
H321 H 0.6264 0.3351 0.3681 0.0785 1.0000 Uiso . . . . . .
H322 H 0.4962 0.3304 0.4223 0.0785 1.0000 Uiso . . . . . .
H323 H 0.4950 0.3077 0.3068 0.0785 1.0000 Uiso . . . . . .
H331 H 0.6146 0.3780 0.2070 0.0936 1.0000 Uiso . . . . . .
H332 H 0.4747 0.4020 0.1481 0.0936 1.0000 Uiso . . . . . .
H333 H 0.4843 0.3512 0.1408 0.0936 1.0000 Uiso . . . . . .
H351 H -0.0796 0.3114 -0.0833 0.0939 0.4724 Uiso . . . 1 1 .
H352 H -0.0801 0.3033 0.0437 0.0939 0.4724 Uiso . . . 1 1 .
H353 H 0.0609 0.2991 0.0036 0.0939 0.4724 Uiso . . . 1 1 .
H361 H 0.0328 0.3749 -0.1347 0.1201 0.4724 Uiso . . . 1 1 .
H362 H 0.0969 0.4099 -0.0436 0.1201 0.4724 Uiso . . . 1 1 .
H363 H 0.1737 0.3652 -0.0452 0.1201 0.4724 Uiso . . . 1 1 .
H371 H -0.1843 0.3794 -0.0769 0.0946 0.4724 Uiso . . . 1 1 .
H372 H -0.1137 0.4150 0.0106 0.0946 0.4724 Uiso . . . 1 1 .
H373 H -0.1841 0.3740 0.0511 0.0946 0.4724 Uiso . . . 1 1 .
H1351 H 0.0007 0.3555 -0.1347 0.1151 0.5276 Uiso . . . 1 2 .
H1352 H 0.1492 0.3518 -0.0508 0.1151 0.5276 Uiso . . . 1 2 .
H1353 H 0.0268 0.3204 -0.0386 0.1151 0.5276 Uiso . . . 1 2 .
H1361 H -0.0226 0.4293 -0.0956 0.0974 0.5276 Uiso . . . 1 2 .
H1362 H 0.0072 0.4458 0.0295 0.0974 0.5276 Uiso . . . 1 2 .
H1363 H 0.1310 0.4275 -0.0190 0.0974 0.5276 Uiso . . . 1 2 .
H1371 H -0.1974 0.3835 -0.0656 0.0922 0.5276 Uiso . . . 1 2 .
H1372 H -0.1738 0.3952 0.0628 0.0922 0.5276 Uiso . . . 1 2 .
H1373 H -0.1670 0.3466 0.0257 0.0922 0.5276 Uiso . . . 1 2 .
H381 H 0.5904 0.3750 0.6730 0.0560 1.0000 Uiso . . . . . .
H391 H 0.7972 0.3303 0.7456 0.0569 1.0000 Uiso . . . . . .
H401 H 0.4680 0.2541 0.6515 0.0565 1.0000 Uiso . . . . . .
H411 H 0.6840 0.2168 0.7289 0.0919 1.0000 Uiso . . . . . .
H412 H 0.7837 0.2440 0.8240 0.0919 1.0000 Uiso . . . . . .
H413 H 0.8159 0.2405 0.7040 0.0919 1.0000 Uiso . . . . . .

loop_
_atom_site_aniso_label
_atom_site_aniso_U_11
_atom_site_aniso_U_22
_atom_site_aniso_U_33
_atom_site_aniso_U_23
_atom_site_aniso_U_13
_atom_site_aniso_U_12
Fe1 0.02432(14) 0.03056(16) 0.03596(16) 0.00086(14) 0.00232(11) 0.00200(12)
O1 0.0317(8) 0.0310(8) 0.0754(12) -0.0012(8) -0.0025(8) 0.0046(6)
O2 0.0328(8) 0.0353(8) 0.0332(8) -0.0006(6) 0.0021(6) 0.0002(6)
O3 0.0249(7) 0.0431(9) 0.0323(8) 0.0010(6) 0.0028(6) -0.0021(6)
N1 0.0249(8) 0.0283(8) 0.0299(8) -0.0001(7) 0.0067(6) 0.0024(7)
N2 0.0278(9) 0.0438(11) 0.0418(10) 0.0074(9) 0.0022(8) 0.0024(8)
N3 0.0301(10) 0.0583(14) 0.0555(13) 0.0169(11) 0.0040(9) 0.0116(9)
C1 0.0341(11) 0.0338(12) 0.0526(14) -0.0067(10) 0.0082(10) 0.0006(9)
C2 0.0479(14) 0.0322(13) 0.0782(19) -0.0088(12) 0.0109(13) 0.0060(11)
C3 0.0511(15) 0.0347(13) 0.0707(18) -0.0175(12) 0.0121(13) -0.0068(11)
C4 0.0400(13) 0.0427(13) 0.0522(15) -0.0156(11) 0.0076(11) -0.0093(10)
C5 0.0315(11) 0.0373(12) 0.0446(12) -0.0079(10) 0.0066(9) 0.0002(9)
C6 0.0294(10) 0.0288(10) 0.0366(11) -0.0055(9) 0.0093(8) -0.0013(8)
C7 0.0530(16) 0.0534(17) 0.075(2) -0.0193(15) 0.0009(14) -0.0132(13)
C8 0.0386(11) 0.0298(10) 0.0259(10) 0.0017(8) 0.0097(8) -0.0020(8)
C9 0.0429(12) 0.0357(11) 0.0306(11) -0.0006(9) 0.0128(9) -0.0085(9)
C10 0.0549(14) 0.0267(11) 0.0424(12) -0.0046(9) 0.0210(11) -0.0067(10)
C11 0.0488(13) 0.0323(11) 0.0444(13) -0.0005(10) 0.0250(11) -0.0005(10)
C12 0.0363(11) 0.0313(11) 0.0375(11) 0.0008(9) 0.0185(9) -0.0006(9)
C13 0.0354(11) 0.0304(10) 0.0257(10) 0.0019(8) 0.0121(8) -0.0008(8)
C14 0.0278(10) 0.0278(10) 0.0310(10) 0.0006(8) 0.0075(8) -0.0009(7)
C15 0.0478(14) 0.0428(13) 0.0445(13) -0.0047(11) 0.0062(11) -0.0141(11)
C16 0.0553(16) 0.0667(19) 0.0496(16) 0.0026(14) -0.0073(13) -0.0203(14)
C17 0.0447(15) 0.0613(18) 0.0673(18) 0.0051(14) 0.0153(13) -0.0175(13)
C18 0.0623(19) 0.0580(19) 0.084(2) -0.0223(16) 0.0044(16) -0.0231(15)
C19 0.0534(15) 0.0351(13) 0.0758(19) -0.0088(12) 0.0314(14) 0.0027(11)
C20 0.0524(16) 0.0479(16) 0.0745(19) 0.0019(14) 0.0202(14) 0.0139(12)
C21 0.066(2) 0.0433(17) 0.155(4) 0.025(2) 0.033(2) 0.0077(15)
C22 0.076(2) 0.120(3) 0.081(2) -0.041(2) 0.0141(19) 0.035(2)
C23 0.0267(10) 0.0345(11) 0.0312(10) -0.0059(8) 0.0046(8) -0.0019(8)
C24 0.0288(11) 0.0517(14) 0.0379(12) -0.0145(10) 0.0107(9) -0.0077(9)
C25 0.0383(13) 0.0815(19) 0.0314(12) -0.0145(12) 0.0134(10) -0.0159(12)
C26 0.0364(13) 0.094(2) 0.0289(12) -0.0086(13) 0.0063(10) -0.0169(13)
C27 0.0270(11) 0.0666(16) 0.0331(11) -0.0047(11) 0.0052(9) -0.0090(10)
C28 0.0262(10) 0.0376(11) 0.0302(10) -0.0028(8) 0.0074(8) -0.0013(8)
C29 0.0249(9) 0.0328(11) 0.0314(10) 0.0019(8) 0.0067(8) 0.0036(8)
C30 0.0270(11) 0.0663(17) 0.0474(14) -0.0178(12) 0.0129(10) -0.0101(11)
C31 0.0340(12) 0.0661(17) 0.0514(15) -0.0101(13) 0.0102(11) -0.0149(11)
C32 0.0309(12) 0.0689(19) 0.096(2) -0.0187(18) 0.0174(13) 0.0060(13)
C33 0.0376(14) 0.138(3) 0.0583(18) -0.032(2) 0.0245(13) -0.0241(17)
C34 0.053(4) 0.085(7) 0.022(3) -0.004(3) 0.003(3) -0.028(4)
C35 0.102(6) 0.099(6) 0.034(3) -0.007(3) -0.010(3) -0.030(5)
C36 0.087(6) 0.182(13) 0.032(4) 0.013(5) 0.005(4) -0.064(7)
C37 0.092(9) 0.098(7) 0.047(6) 0.028(5) 0.023(5) 0.016(7)
C134 0.040(3) 0.099(7) 0.037(3) -0.022(4) 0.007(2) -0.027(4)
C135 0.065(5) 0.184(11) 0.039(4) -0.041(5) 0.001(3) -0.016(5)
C136 0.076(4) 0.130(7) 0.038(3) 0.025(4) 0.001(3) -0.022(4)
C137 0.042(4) 0.160(11) 0.028(4) 0.022(5) -0.015(3) -0.032(5)
C38 0.0342(12) 0.0482(15) 0.0575(15) 0.0057(11) 0.0016(11) -0.0031(10)
C39 0.0269(11) 0.0658(17) 0.0496(14) 0.0047(12) 0.0008(10) -0.0020(11)
C40 0.0293(11) 0.0457(14) 0.0663(17) 0.0117(12) 0.0047(11) 0.0056(10)
C41 0.0488(17) 0.076(2) 0.105(3) 0.035(2) 0.0089(17) 0.0261(15)

loop_
_atom_type_symbol
_atom_type_scat_dispersion_real
_atom_type_scat_dispersion_imag
_atom_type_scat_Cromer_Mann_a1
_atom_type_scat_Cromer_Mann_b1
_atom_type_scat_Cromer_Mann_a2
_atom_type_scat_Cromer_Mann_b2
_atom_type_scat_Cromer_Mann_a3
_atom_type_scat_Cromer_Mann_b3
_atom_type_scat_Cromer_Mann_a4
_atom_type_scat_Cromer_Mann_b4
_atom_type_scat_Cromer_Mann_c
_atom_type_scat_source
C 0.0020 0.0020 2.3100 20.8439 1.0200 10.2075 1.5886 0.5687 0.8650 51.6512 0.2156 'International Tables Vol C 4.2.6.8 and 6.1.1.4'
H 0.0000 0.0000 0.4930 10.5109 0.3229 26.1257 0.1402 3.1424 0.0408 57.7997 0.0030 'International Tables Vol C 4.2.6.8 and 6.1.1.4'
Fe 0.3010 0.8450 11.7695 4.7611 7.3573 0.3072 3.5222 15.3535 2.3045 76.8805 1.0369 'International Tables Vol C 4.2.6.8 and 6.1.1.4'
N 0.0040 0.0030 12.2126 0.0057 3.1322 9.8933 2.0125 28.9975 1.1663 0.5826 -11.5290 'International Tables Vol C 4.2.6.8 and 6.1.1.4'
O 0.0080 0.0060 3.0485 13.2771 2.2868 5.7011 1.5463 0.3239 0.8670 32.9089 0.2508 'International Tables Vol C 4.2.6.8 and 6.1.1.4'

loop_
_geom_angle_atom_site_label_1
_geom_angle_site_symmetry_1
_geom_angle_atom_site_label_2
_geom_angle_site_symmetry_2
_geom_angle_atom_site_label_3
_geom_angle_site_symmetry_3
_geom_angle
_geom_angle_publ_flag
O1 . Fe1 . O2 . 129.00(8) yes
O1 . Fe1 . O3 . 118.61(8) yes
O2 . Fe1 . O3 . 111.35(7) yes
O1 . Fe1 . N1 . 80.11(6) yes
O2 . Fe1 . N1 . 90.51(6) yes
O3 . Fe1 . N1 . 90.11(6) yes
O1 . Fe1 . N2 . 86.92(7) yes
O2 . Fe1 . N2 . 94.92(7) yes
O3 . Fe1 . N2 . 99.31(7) yes
N1 . Fe1 . N2 . 166.55(7) yes
Fe1 . O1 . C1 . 118.12(14) yes
Fe1 . O2 . C8 . 128.44(13) yes
Fe1 . O3 . C23 . 129.89(13) yes
Fe1 . N1 . C6 . 106.06(12) yes
Fe1 . N1 . C14 . 106.86(11) yes
C6 . N1 . C14 . 108.37(15) yes
Fe1 . N1 . C29 . 110.65(12) yes
C6 . N1 . C29 . 114.38(16) yes
C14 . N1 . C29 . 110.17(15) yes
Fe1 . N2 . C38 . 129.26(17) yes
Fe1 . N2 . C40 . 124.97(16) yes
C38 . N2 . C40 . 105.7(2) yes
C39 . N3 . C40 . 107.5(2) yes
C39 . N3 . C41 . 127.0(2) yes
C40 . N3 . C41 . 125.5(3) yes
O1 . C1 . C2 . 123.0(2) yes
O1 . C1 . C6 . 119.3(2) yes
C2 . C1 . C6 . 117.7(2) yes
C1 . C2 . C3 . 120.4(2) yes
C1 . C2 . H21 . 119.8 no
C3 . C2 . H21 . 119.8 no
C2 . C3 . C4 . 121.9(2) yes
C2 . C3 . H31 . 119.0 no
C4 . C3 . H31 . 119.0 no
C3 . C4 . C5 . 117.7(2) yes
C3 . C4 . C7 . 121.9(2) yes
C5 . C4 . C7 . 120.4(2) yes
C4 . C5 . C6 . 121.0(2) yes
C4 . C5 . H51 . 119.5 no
C6 . C5 . H51 . 119.5 no
N1 . C6 . C1 . 115.01(18) yes
N1 . C6 . C5 . 123.61(19) yes
C1 . C6 . C5 . 121.2(2) yes
C4 . C7 . H71 . 109.5 no
C4 . C7 . H72 . 109.5 no
H71 . C7 . H72 . 109.5 no
C4 . C7 . H73 . 109.5 no
H71 . C7 . H73 . 109.5 no
H72 . C7 . H73 . 109.5 no
O2 . C8 . C9 . 121.34(19) yes
O2 . C8 . C13 . 119.27(19) yes
C9 . C8 . C13 . 119.4(2) yes
C8 . C9 . C10 . 116.7(2) yes
C8 . C9 . C15 . 121.8(2) yes
C10 . C9 . C15 . 121.3(2) yes
C9 . C10 . C11 . 124.4(2) yes
C9 . C10 . H101 . 117.8 no
C11 . C10 . H101 . 117.8 no
C10 . C11 . C12 . 116.9(2) yes
C10 . C11 . C19 . 120.4(2) yes
C12 . C11 . C19 . 122.7(2) yes
C11 . C12 . C13 . 121.3(2) yes
C11 . C12 . H121 . 119.3 no
C13 . C12 . H121 . 119.3 no
C8 . C13 . C12 . 121.1(2) yes
C8 . C13 . C14 . 119.27(18) yes
C12 . C13 . C14 . 119.60(19) yes
N1 . C14 . C13 . 112.84(16) yes
N1 . C14 . H141 . 108.6 no
C13 . C14 . H141 . 108.6 no
N1 . C14 . H142 . 108.6 no
C13 . C14 . H142 . 108.6 no
H141 . C14 . H142 . 109.5 no
C9 . C15 . C16 . 111.1(2) yes
C9 . C15 . C17 . 108.4(2) yes
C16 . C15 . C17 . 109.9(2) yes
C9 . C15 . C18 . 112.1(2) yes
C16 . C15 . C18 . 107.7(2) yes
C17 . C15 . C18 . 107.5(2) yes
C15 . C16 . H161 . 109.5 no
C15 . C16 . H162 . 109.5 no
H161 . C16 . H162 . 109.5 no
C15 . C16 . H163 . 109.5 no
H161 . C16 . H163 . 109.5 no
H162 . C16 . H163 . 109.5 no
C15 . C17 . H171 . 109.5 no
C15 . C17 . H172 . 109.5 no
H171 . C17 . H172 . 109.5 no
C15 . C17 . H173 . 109.5 no
H171 . C17 . H173 . 109.5 no
H172 . C17 . H173 . 109.5 no
C15 . C18 . H181 . 109.5 no
C15 . C18 . H182 . 109.5 no
H181 . C18 . H182 . 109.5 no
C15 . C18 . H183 . 109.5 no
H181 . C18 . H183 . 109.5 no
H182 . C18 . H183 . 109.5 no
C11 . C19 . C20 . 112.4(2) yes
C11 . C19 . C21 . 109.4(2) yes
C20 . C19 . C21 . 105.2(3) yes
C11 . C19 . C22 . 109.7(3) yes
C20 . C19 . C22 . 108.4(2) yes
C21 . C19 . C22 . 111.8(3) yes
C19 . C20 . H201 . 109.5 no
C19 . C20 . H202 . 109.5 no
H201 . C20 . H202 . 109.5 no
C19 . C20 . H203 . 109.5 no
H201 . C20 . H203 . 109.5 no
H202 . C20 . H203 . 109.5 no
C19 . C21 . H211 . 109.5 no
C19 . C21 . H212 . 109.5 no
H211 . C21 . H212 . 109.5 no
C19 . C21 . H213 . 109.5 no
H211 . C21 . H213 . 109.5 no
H212 . C21 . H213 . 109.5 no
C19 . C22 . H221 . 109.5 no
C19 . C22 . H222 . 109.5 no
H221 . C22 . H222 . 109.5 no
C19 . C22 . H223 . 109.5 no
H221 . C22 . H223 . 109.5 no
H222 . C22 . H223 . 109.5 no
O3 . C23 . C24 . 121.17(18) yes
O3 . C23 . C28 . 118.75(18) yes
C24 . C23 . C28 . 119.99(19) yes
C23 . C24 . C25 . 117.3(2) yes
C23 . C24 . C30 . 120.8(2) yes
C25 . C24 . C30 . 121.8(2) yes
C24 . C25 . C26 . 124.1(2) yes
C24 . C25 . H251 . 117.9 no
C26 . C25 . H251 . 117.9 no
C25 . C26 . C27 . 117.0(2) yes
C25 . C26 . C34 . 122.0(3) yes
C27 . C26 . C34 . 119.6(3) yes
C25 . C26 . C134 . 119.6(3) yes
C27 . C26 . C134 . 122.0(3) yes
C34 . C26 . C134 . 22.9(3) yes
C26 . C27 . C28 . 121.5(2) yes
C26 . C27 . H271 . 119.3 no
C28 . C27 . H271 . 119.3 no
C23 . C28 . C27 . 120.02(19) yes
C23 . C28 . C29 . 120.32(18) yes
C27 . C28 . C29 . 119.11(18) yes
C28 . C29 . N1 . 114.73(16) yes
C28 . C29 . H291 . 108.1 no
N1 . C29 . H291 . 108.1 no
C28 . C29 . H292 . 108.1 no
N1 . C29 . H292 . 108.1 no
H291 . C29 . H292 . 109.5 no
C24 . C30 . C31 . 109.8(2) yes
C24 . C30 . C32 . 110.0(2) yes
C31 . C30 . C32 . 109.9(2) yes
C24 . C30 . C33 . 111.7(2) yes
C31 . C30 . C33 . 107.0(2) yes
C32 . C30 . C33 . 108.4(3) yes
C30 . C31 . H311 . 109.5 no
C30 . C31 . H312 . 109.5 no
H311 . C31 . H312 . 109.5 no
C30 . C31 . H313 . 109.5 no
H311 . C31 . H313 . 109.5 no
H312 . C31 . H313 . 109.5 no
C30 . C32 . H321 . 109.5 no
C30 . C32 . H322 . 109.5 no
H321 . C32 . H322 . 109.5 no
C30 . C32 . H323 . 109.5 no
H321 . C32 . H323 . 109.5 no
H322 . C32 . H323 . 109.5 no
C30 . C33 . H331 . 109.5 no
C30 . C33 . H332 . 109.5 no
H331 . C33 . H332 . 109.5 no
C30 . C33 . H333 . 109.5 no
H331 . C33 . H333 . 109.5 no
H332 . C33 . H333 . 109.5 no
C26 . C34 . C35 . 112.6(4) yes
C26 . C34 . C36 . 107.5(5) yes
C35 . C34 . C36 . 110.7(6) yes
C26 . C34 . C37 . 109.5(6) yes
C35 . C34 . C37 . 108.5(6) yes
C36 . C34 . C37 . 107.9(7) yes
C26 . C34 . C135 . 126.0(6) yes
C35 . C34 . C135 . 68.6(6) yes
C36 . C34 . C135 . 42.1(6) yes
C37 . C34 . C135 . 121.4(8) yes
C26 . C34 . C137 . 108.1(6) yes
C35 . C34 . C137 . 98.1(7) yes
C36 . C34 . C137 . 119.7(8) yes
C37 . C34 . C137 . 12.8(9) yes
C135 . C34 . C137 . 125.6(7) yes
C34 . C35 . C135 . 46.4(4) yes
C34 . C35 . H351 . 109.5 no
C135 . C35 . H351 . 82.8 no
C34 . C35 . H352 . 109.5 no
C135 . C35 . H352 . 155.8 no
H351 . C35 . H352 . 109.5 no
C34 . C35 . H353 . 109.5 no
C135 . C35 . H353 . 84.4 no
H351 . C35 . H353 . 109.5 no
H352 . C35 . H353 . 109.5 no
C34 . C35 . H1353 . 75.4 no
C135 . C35 . H1353 . 31.1 no
H351 . C35 . H1353 . 78.3 no
H352 . C35 . H1353 . 167.8 no
H353 . C35 . H1353 . 58.5 no
C34 . C36 . C134 . 24.2(4) yes
C34 . C36 . C135 . 53.6(6) yes
C134 . C36 . C135 . 77.1(6) yes
C34 . C36 . C136 . 84.4(6) yes
C134 . C36 . C136 . 60.2(6) yes
C135 . C36 . C136 . 134.3(9) yes
C34 . C36 . H361 . 109.5 no
C134 . C36 . H361 . 115.6 no
C135 . C36 . H361 . 76.5 no
C136 . C36 . H361 . 106.5 no
C34 . C36 . H362 . 109.5 no
C134 . C36 . H362 . 85.6 no
C135 . C36 . H362 . 162.5 no
C136 . C36 . H362 . 28.8 no
H361 . C36 . H362 . 109.5 no
C34 . C36 . H363 . 109.5 no
C134 . C36 . H363 . 123.8 no
C135 . C36 . H363 . 82.7 no
C136 . C36 . H363 . 133.6 no
H361 . C36 . H363 . 109.5 no
C34 . C36 . H1352 . 92.6 no
C134 . C36 . H1352 . 113.8 no
C135 . C36 . H1352 . 56.2 no
C136 . C36 . H1352 . 155.5 no
H361 . C36 . H1352 . 97.4 no
H362 . C36 . H363 . 109.5 no
H362 . C36 . H1352 . 135.9 no
H363 . C36 . H1352 . 26.7 no
C34 . C37 . C134 . 24.1(4) yes
C34 . C37 . H371 . 109.4 no
C134 . C37 . H371 . 116.8 no
C34 . C37 . H372 . 109.5 no
C134 . C37 . H372 . 85.6 no
H371 . C37 . H372 . 109.5 no
C34 . C37 . H373 . 109.5 no
C134 . C37 . H373 . 122.6 no
H371 . C37 . H373 . 109.4 no
H372 . C37 . H373 . 109.5 no
C34 . C37 . H1371 . 123.9 no
C134 . C37 . H1371 . 130.4 no
H371 . C37 . H1371 . 14.5 no
H372 . C37 . H1371 . 103.0 no
H373 . C37 . H1371 . 100.6 no
C34 . C37 . H1372 . 123.4 no
C134 . C37 . H1372 . 118.6 no
H371 . C37 . H1372 . 124.3 no
H372 . C37 . H1372 . 70.1 no
H373 . C37 . H1372 . 39.4 no
H1371 . C37 . H1372 . 110.1 no
C26 . C134 . C36 . 113.5(6) yes
C26 . C134 . C37 . 118.0(8) yes
C36 . C134 . C37 . 127.8(8) yes
C26 . C134 . C135 . 106.3(5) yes
C36 . C134 . C135 . 40.7(5) yes
C37 . C134 . C135 . 112.9(8) yes
C26 . C134 . C136 . 115.1(4) yes
C36 . C134 . C136 . 68.5(6) yes
C37 . C134 . C136 . 96.6(8) yes
C135 . C134 . C136 . 107.6(6) yes
C26 . C134 . C137 . 109.5(5) yes
C36 . C134 . C137 . 133.3(6) yes
C37 . C134 . C137 . 12.2(10) yes
C135 . C134 . C137 . 109.6(6) yes
C136 . C134 . C137 . 108.6(6) yes
C134 . C135 . C35 . 87.5(5) yes
C134 . C135 . C34 . 23.0(4) yes
C35 . C135 . C34 . 65.0(6) yes
C134 . C135 . C36 . 62.2(7) yes
C35 . C135 . C36 . 149.4(9) yes
C34 . C135 . C36 . 84.4(8) yes
C134 . C135 . H361 . 93.3 no
C35 . C135 . H361 . 142.5 no
C34 . C135 . H361 . 113.9 no
C36 . C135 . H361 . 51.1 no
C134 . C135 . H1351 . 109.5 no
C35 . C135 . H1351 . 111.3 no
C34 . C135 . H1351 . 120.7 no
C36 . C135 . H1351 . 84.7 no
H361 . C135 . H1351 . 34.0 no
C134 . C135 . H1352 . 109.5 no
C35 . C135 . H1352 . 126.7 no
C34 . C135 . H1352 . 118.0 no
C36 . C135 . H1352 . 65.8 no
H361 . C135 . H1352 . 88.2 no
C134 . C135 . H1353 . 109.5 no
C35 . C135 . H1353 . 23.4 no
C34 . C135 . H1353 . 86.5 no
C36 . C135 . H1353 . 165.7 no
H361 . C135 . H1353 . 143.3 no
H1351 . C135 . H1352 . 109.5 no
H1351 . C135 . H1353 . 109.5 no
H1352 . C135 . H1353 . 109.5 no
C134 . C136 . C36 . 51.3(4) yes
C134 . C136 . H362 . 79.9 no
C36 . C136 . H362 . 32.0 no
C134 . C136 . H1361 . 109.5 no
C36 . C136 . H1361 . 89.8 no
H362 . C136 . H1361 . 92.7 no
C134 . C136 . H1362 . 109.5 no
C36 . C136 . H1362 . 157.6 no
H362 . C136 . H1362 . 150.2 no
H1361 . C136 . H1362 . 109.5 no
C134 . C136 . H1363 . 109.5 no
C36 . C136 . H1363 . 72.8 no
H362 . C136 . H1363 . 42.3 no
H1361 . C136 . H1363 . 109.5 no
H1362 . C136 . H1363 . 109.5 no
C134 . C137 . C34 . 23.2(3) yes
C134 . C137 . H371 . 100.1 no
C34 . C137 . H371 . 102.1 no
C134 . C137 . H372 . 69.8 no
C34 . C137 . H372 . 93.0 no
H371 . C137 . H372 . 86.8 no
C134 . C137 . H373 . 131.0 no
C34 . C137 . H373 . 126.2 no
H371 . C137 . H373 . 128.7 no
H372 . C137 . H373 . 104.9 no
C134 . C137 . H1371 . 109.5 no
C34 . C137 . H1371 . 114.5 no
H371 . C137 . H1371 . 13.4 no
H372 . C137 . H1371 . 81.6 no
H373 . C137 . H1371 . 118.0 no
C134 . C137 . H1372 . 109.5 no
C34 . C137 . H1372 . 124.0 no
H371 . C137 . H1372 . 122.4 no
H372 . C137 . H1372 . 60.8 no
H373 . C137 . H1372 . 44.2 no
C134 . C137 . H1373 . 109.5 no
C34 . C137 . H1373 . 86.9 no
H371 . C137 . H1373 . 105.1 no
H372 . C137 . H1373 . 167.8 no
H373 . C137 . H1373 . 65.9 no
H1371 . C137 . H1372 . 109.5 no
H1371 . C137 . H1373 . 109.5 no
H1372 . C137 . H1373 . 109.5 no
N2 . C38 . C39 . 109.3(2) yes
N2 . C38 . H381 . 125.4 no
C39 . C38 . H381 . 125.4 no
N3 . C39 . C38 . 106.4(2) yes
N3 . C39 . H391 . 126.8 no
C38 . C39 . H391 . 126.8 no
N3 . C40 . N2 . 111.1(2) yes
N3 . C40 . H401 . 124.5 no
N2 . C40 . H401 . 124.5 no
N3 . C41 . H411 . 109.5 no
N3 . C41 . H412 . 109.5 no
H411 . C41 . H412 . 109.5 no
N3 . C41 . H413 . 109.5 no
H411 . C41 . H413 . 109.5 no
H412 . C41 . H413 . 109.5 no

loop_
_geom_bond_atom_site_label_1
_geom_bond_site_symmetry_1
_geom_bond_atom_site_label_2
_geom_bond_site_symmetry_2
_geom_bond_distance
_geom_bond_publ_flag
Fe1 . O1 . 1.9226(17) yes
Fe1 . O2 . 1.8823(15) yes
Fe1 . O3 . 1.8602(15) yes
Fe1 . N1 . 2.2160(16) yes
Fe1 . N2 . 2.0938(18) yes
O1 . C1 . 1.339(3) yes
O2 . C8 . 1.350(3) yes
O3 . C23 . 1.351(3) yes
N1 . C6 . 1.456(3) yes
N1 . C14 . 1.502(3) yes
N1 . C29 . 1.485(3) yes
N2 . C38 . 1.379(3) yes
N2 . C40 . 1.318(3) yes
N3 . C39 . 1.366(4) yes
N3 . C40 . 1.338(3) yes
N3 . C41 . 1.471(4) yes
C1 . C2 . 1.400(3) yes
C1 . C6 . 1.394(3) yes
C2 . C3 . 1.380(4) yes
C2 . H21 . 1.000 no
C3 . C4 . 1.384(4) yes
C3 . H31 . 1.000 no
C4 . C5 . 1.391(3) yes
C4 . C7 . 1.513(4) yes
C5 . C6 . 1.382(3) yes
C5 . H51 . 1.000 no
C7 . H71 . 1.000 no
C7 . H72 . 1.000 no
C7 . H73 . 1.000 no
C8 . C9 . 1.424(3) yes
C8 . C13 . 1.395(3) yes
C9 . C10 . 1.396(3) yes
C9 . C15 . 1.533(3) yes
C10 . C11 . 1.401(4) yes
C10 . H101 . 1.000 no
C11 . C12 . 1.379(3) yes
C11 . C19 . 1.540(3) yes
C12 . C13 . 1.393(3) yes
C12 . H121 . 1.000 no
C13 . C14 . 1.501(3) yes
C14 . H141 . 1.000 no
C14 . H142 . 1.000 no
C15 . C16 . 1.535(4) yes
C15 . C17 . 1.531(4) yes
C15 . C18 . 1.532(4) yes
C16 . H161 . 1.000 no
C16 . H162 . 1.000 no
C16 . H163 . 1.000 no
C17 . H171 . 1.000 no
C17 . H172 . 1.000 no
C17 . H173 . 1.000 no
C18 . H181 . 1.000 no
C18 . H182 . 1.000 no
C18 . H183 . 1.000 no
C19 . C20 . 1.525(4) yes
C19 . C21 . 1.537(4) yes
C19 . C22 . 1.514(5) yes
C20 . H201 . 1.000 no
C20 . H202 . 1.000 no
C20 . H203 . 1.000 no
C21 . H211 . 1.000 no
C21 . H212 . 1.000 no
C21 . H213 . 1.000 no
C22 . H221 . 1.000 no
C22 . H222 . 1.000 no
C22 . H223 . 1.000 no
C23 . C24 . 1.409(3) yes
C23 . C28 . 1.404(3) yes
C24 . C25 . 1.385(3) yes
C24 . C30 . 1.544(3) yes
C25 . C26 . 1.395(3) yes
C25 . H251 . 1.000 no
C26 . C27 . 1.387(3) yes
C26 . C34 . 1.556(6) yes
C26 . C134 . 1.577(6) yes
C27 . C28 . 1.388(3) yes
C27 . H271 . 1.000 no
C28 . C29 . 1.500(3) yes
C29 . H291 . 1.000 no
C29 . H292 . 1.000 no
C30 . C31 . 1.529(4) yes
C30 . C32 . 1.527(4) yes
C30 . C33 . 1.535(4) yes
C31 . H311 . 1.000 no
C31 . H312 . 1.000 no
C31 . H313 . 1.000 no
C32 . H321 . 1.000 no
C32 . H322 . 1.000 no
C32 . H323 . 1.000 no
C33 . H331 . 1.000 no
C33 . H332 . 1.000 no
C33 . H333 . 1.000 no
C34 . C35 . 1.534(7) yes
C34 . C36 . 1.515(7) yes
C34 . C37 . 1.522(8) yes
C34 . C135 . 1.225(10) yes
C34 . C137 . 1.568(14) yes
C35 . C135 . 1.576(13) yes
C35 . H351 . 1.000 no
C35 . H352 . 1.000 no
C35 . H353 . 1.000 no
C35 . H1353 . 0.770 no
C36 . C134 . 1.383(11) yes
C36 . C135 . 1.020(12) yes
C36 . C136 . 1.648(14) yes
C36 . H361 . 1.000 no
C36 . H362 . 1.000 no
C36 . H363 . 1.000 no
C36 . H1352 . 1.097 no
C37 . C134 . 1.353(14) yes
C37 . H371 . 1.000 no
C37 . H372 . 0.999 no
C37 . H373 . 1.000 no
C37 . H1371 . 0.930 no
C37 . H1372 . 1.060 no
C134 . C135 . 1.524(7) yes
C134 . C136 . 1.537(7) yes
C134 . C137 . 1.521(8) yes
C135 . H361 . 1.250 no
C135 . H1351 . 1.000 no
C135 . H1352 . 1.000 no
C135 . H1353 . 1.000 no
C136 . H362 . 0.910 no
C136 . H1361 . 1.000 no
C136 . H1362 . 1.000 no
C136 . H1363 . 1.000 no
C137 . H371 . 1.078 no
C137 . H372 . 1.288 no
C137 . H373 . 0.726 no
C137 . H1371 . 1.000 no
C137 . H1372 . 1.000 no
C137 . H1373 . 1.000 no
C38 . C39 . 1.349(4) yes
C38 . H381 . 1.000 no
C39 . H391 . 1.000 no
C40 . H401 . 1.000 no
C41 . H411 . 1.000 no
C41 . H412 . 1.000 no
C41 . H413 . 1.000 no
